data_1567643
loop_
_publ_author_name
'Chen, Hao'
'Li, Tian-Ren'
'Sakai, Naomi'
'Besnard, Celine'
'Gu\'en\'ee, Laure'
'Pupier, Marion'
'Viger-Gravel, Jasmine'
'Tiefenbacher, Konrad'
'Matile, Stefan'

_publ_section_title
;
 Decoded fingerprints of hyperresponsive, expanding product space:
 polyether cascade cyclizations as tools to elucidate supramolecular
 catalysis
;
_journal_issue 35
_journal_name_full 'Chemical Science'
_journal_page_first 10273
_journal_page_last 10280
_journal_paper_doi 10.1039/D2SC03991E
_journal_volume 13
_journal_year 2022
_chemical_formula_moiety 'C21 H29 Br O4'
_chemical_formula_sum 'C21 H29 Br O4'
_chemical_formula_weight 425.35
_space_group_crystal_system triclinic
_space_group_IT_number 2
_space_group_name_Hall '-P 1'
_space_group_name_H-M_alt 'P -1'
_atom_sites_solution_hydrogens geom
_atom_sites_solution_primary dual
_atom_sites_solution_secondary difmap
_audit_creation_date 2022-01-18
_audit_creation_method
;
Olex2 1.3
(compiled 2020.11.12 svn.r5f609507 for OlexSys, GUI svn.r6408)
;
_audit_update_record
;
2022-06-02 deposited with the CCDC.	2022-08-18 downloaded from the CCDC.
;
_cell_angle_alpha 94.139(2)
_cell_angle_beta 91.6023(17)
_cell_angle_gamma 101.2879(17)
_cell_formula_units_Z 2
_cell_length_a 6.41587(11)
_cell_length_b 12.0405(3)
_cell_length_c 13.3039(3)
_cell_measurement_reflns_used 9687
_cell_measurement_temperature 119.99(10)
_cell_measurement_theta_max 73.1740
_cell_measurement_theta_min 3.3250
_cell_volume 1004.29(4)
_computing_cell_refinement 'CrysAlisPro 1.171.41.89a (Rigaku OD, 2020)'
_computing_data_collection 'CrysAlisPro 1.171.41.89a (Rigaku OD, 2020)'
_computing_data_reduction 'CrysAlisPro 1.171.41.89a (Rigaku OD, 2020)'
_computing_molecular_graphics 'Olex2 1.3 (Dolomanov et al., 2009)'
_computing_publication_material 'Olex2 1.3 (Dolomanov et al., 2009)'
_computing_structure_refinement 'SHELXL 2018/3 (Sheldrick, 2015)'
_computing_structure_solution 'SHELXT 2018/3 (Sheldrick, 2015)'
_diffrn_ambient_environment N~2~
_diffrn_ambient_temperature 119.99(10)
_diffrn_detector 'Hybrid Pixel Array Detector'
_diffrn_detector_area_resol_mean 10.0000
_diffrn_detector_type 'HyPix-Arc 150'
_diffrn_measured_fraction_theta_full 0.999
_diffrn_measured_fraction_theta_max 0.967
_diffrn_measurement_details
;
List of Runs (angles in degrees, time in seconds):

  # Type    Start    End  Width  t~exp~   \w     \q     \k     \f   Frames
#--------------------------------------------------------------------------
  1  \w   -102.00 -27.00   0.50    0.50    --  -57.30 -15.00-150.00  150
  2  \w    -87.00 -36.00   0.50    0.50    --  -57.30   0.00-180.00  102
  3  \w    -96.00 -18.00   0.50    0.50    --  -57.30   0.00 -90.00  156
  4  \w     28.00  56.00   0.50    0.50    --   60.47  15.00  90.00   56
  5  \w     42.00  90.00   0.50    0.50    --   60.47-125.00  90.00   96
  6  \w     22.00  69.00   0.50    0.50    --   60.47 -94.00-120.00   94
  7  \w     22.00  47.00   0.50    0.50    --   60.47 -94.00-180.00   50
  8  \w     62.00 100.00   0.50    0.50    --   60.47  15.00  90.00   76
  9  \w     70.00  99.00   0.50    0.50    --   60.47  15.00-180.00   58
 10  \w     22.00  70.00   0.50    0.50    --   60.47 -94.00 120.00   96
 11  \w     26.00  69.00   0.50    0.50    --   60.47 -94.00 -60.00   86
 12  \w     44.00  71.00   0.50    0.50    --   75.00 -94.00 120.00   54
 13  \w     35.00  69.00   0.50    0.50    --   75.00 -94.00-180.00   68
 14  \w     41.00  67.00   0.50    0.50    --   75.00-125.00 -30.00   52
 15  \w     36.00  80.00   0.50    0.50    --   75.00 -94.00  30.00   88
 16  \w     35.00  60.00   0.50    0.50    --   75.00 -94.00 150.00   50
 17  \w     44.00  70.00   0.50    0.50    --   75.00 -94.00 -30.00   52
 18  \w     38.00  67.00   0.50    0.50    --   77.04 -94.00  60.00   58
 19  \w     45.00  97.00   0.50    0.50    --   77.04  15.00-150.00  104
 20  \w     38.00  86.00   0.50    0.50    --   77.04 -94.00-120.00   96
 21  \w     39.00  65.00   0.50    0.50    --   77.04-125.00  60.00   52
 22  \w     72.00  98.00   0.50    0.50    --   77.04-125.00 150.00   52
 23  \w     36.00  62.00   0.50    0.50    --   77.04-125.00 150.00   52
 24  \w     83.00 108.00   0.50    0.50    --   77.04-125.00-120.00   50
 25  \w     56.00  81.00   0.50    0.50    --   77.04-122.00 142.00   50
 26  \w     77.00 106.00   0.50    0.50    --   77.04-125.00  60.00   58
 27  \w     35.00  60.00   0.50    0.50    --   77.04-125.00 -60.00   50
 28  \w     37.00  62.00   0.50    0.50    --   77.04 -94.00 -30.00   50
 29  \w     58.00  86.00   0.50    0.50    --   77.04 -94.00 -60.00   56
 30  \w     40.00  87.00   0.50    0.50    --   77.04 -94.00 -90.00   94
 31  \w     38.00  79.00   0.50    0.50    --   77.04   0.00-150.00   82
 32  \w     38.00  64.00   0.50    0.50    --   77.04 -94.00 120.00   52
 33  \w     50.00 119.00   0.50    0.50    --   77.04  15.00  30.00  138
 34  \w     55.00  80.00   0.50    0.50    --   77.04 -94.00   0.00   50
 35  \w     76.00 102.00   0.50    0.50    --   77.04-150.00 -19.00   52
 36  \w     50.00 106.00   0.50    0.50    --   77.04-125.00 120.00  112
 37  \w     62.00  87.00   0.50    0.50    --   77.04 -94.00-180.00   50
 38  \w     84.00 117.00   0.50    0.50    --   77.04   0.00-120.00   66
 39  \w     48.00  74.00   0.50    0.50    --   77.04 -94.00-150.00   52
 40  \w     65.00 119.00   0.50    0.50    --   77.04  15.00 -90.00  108
 41  \w     47.00 123.00   0.50    0.50    --   77.04  15.00 120.00  152
 42  \w     38.00  63.00   0.50    0.50    --   81.25 -55.00 139.97   50
 43  \w     47.00  88.00   0.50    0.50    --   81.25-105.00 167.91   82
 44  \w     86.00 115.00   0.50    0.50    --   81.25-133.00  25.84   58
 45  \w     40.00  82.00   0.50    0.50    --   81.25-133.00  25.84   84
;
_diffrn_measurement_device 'four-circle diffractometer'
_diffrn_measurement_device_type 'XtaLAB Synergy, Dualflex, HyPix-Arc 150'
_diffrn_measurement_method '\w scans'
_diffrn_orient_matrix_type 'CrysAlisPro convention (1999,Acta A55,543-557)'
_diffrn_orient_matrix_UB_11 -0.0369097000
_diffrn_orient_matrix_UB_12 -0.0188754000
_diffrn_orient_matrix_UB_13 -0.1154079000
_diffrn_orient_matrix_UB_21 0.0370821000
_diffrn_orient_matrix_UB_22 0.1294649000
_diffrn_orient_matrix_UB_23 -0.0071980000
_diffrn_orient_matrix_UB_31 0.2394309000
_diffrn_orient_matrix_UB_32 0.0036129000
_diffrn_orient_matrix_UB_33 -0.0115575000
_diffrn_radiation_monochromator mirror
_diffrn_radiation_probe x-ray
_diffrn_radiation_type 'Cu K\a'
_diffrn_radiation_wavelength 1.54184
_diffrn_reflns_av_R_equivalents 0.0303
_diffrn_reflns_av_unetI/netI 0.0301
_diffrn_reflns_Laue_measured_fraction_full 0.999
_diffrn_reflns_Laue_measured_fraction_max 0.967
_diffrn_reflns_limit_h_max 7
_diffrn_reflns_limit_h_min -4
_diffrn_reflns_limit_k_max 14
_diffrn_reflns_limit_k_min -14
_diffrn_reflns_limit_l_max 16
_diffrn_reflns_limit_l_min -16
_diffrn_reflns_number 14479
_diffrn_reflns_point_group_measured_fraction_full 0.999
_diffrn_reflns_point_group_measured_fraction_max 0.967
_diffrn_reflns_theta_full 67.684
_diffrn_reflns_theta_max 74.508
_diffrn_reflns_theta_min 3.334
_diffrn_source 'micro-focus sealed X-ray tube'
_diffrn_source_type 'PhotonJet (Cu) X-ray Source'
_exptl_absorpt_coefficient_mu 2.972
_exptl_absorpt_correction_T_max 0.928
_exptl_absorpt_correction_T_min 0.638
_exptl_absorpt_correction_type analytical
_exptl_absorpt_process_details
;
CrysAlisPro 1.171.41.89a (Rigaku Oxford Diffraction, 2020)
Analytical numeric absorption correction using a multifaceted crystal
model based on expressions derived by R.C. Clark & J.S. Reid.
(Clark, R. C. & Reid, J. S. (1995). Acta Cryst. A51, 887-897)
Empirical absorption correction using spherical harmonics,
implemented in SCALE3 ABSPACK scaling algorithm.
;
_exptl_crystal_colour colourless
_exptl_crystal_colour_primary colourless
_exptl_crystal_density_diffrn 1.407
_exptl_crystal_description needle
_exptl_crystal_F_000 444
_exptl_crystal_size_max 0.31
_exptl_crystal_size_mid 0.04
_exptl_crystal_size_min 0.03
_refine_diff_density_max 0.447
_refine_diff_density_min -0.839
_refine_diff_density_rms 0.068
_refine_ls_extinction_method none
_refine_ls_goodness_of_fit_ref 1.060
_refine_ls_hydrogen_treatment constr
_refine_ls_matrix_type full
_refine_ls_number_parameters 240
_refine_ls_number_reflns 3964
_refine_ls_number_restraints 0
_refine_ls_restrained_S_all 1.060
_refine_ls_R_factor_all 0.0412
_refine_ls_R_factor_gt 0.0361
_refine_ls_shift/su_max 0.002
_refine_ls_shift/su_mean 0.000
_refine_ls_structure_factor_coef Fsqd
_refine_ls_weighting_details 'w=1/[\s^2^(Fo^2^)+(0.0477P)^2^+1.0210P] where P=(Fo^2^+2Fc^2^)/3'
_refine_ls_weighting_scheme calc
_refine_ls_wR_factor_gt 0.0960
_refine_ls_wR_factor_ref 0.0986
_reflns_Friedel_coverage 0.000
_reflns_number_gt 3516
_reflns_number_total 3964
_reflns_threshold_expression 'I > 2\s(I)'
_cod_data_source_file d2sc03991e2.cif
_cod_data_source_block trans_syn-(BA)-3
_cod_database_code 1567643
_shelx_shelxl_version_number 2018/3
_chemical_oxdiff_formula 'C21 H29 Br O4'
_shelx_space_group_comment
;
The symmetry employed for this shelxl refinement is uniquely defined
by the following loop, which should always be used as a source of
symmetry information in preference to the above space-group names.
They are only intended as comments.
;
_shelx_estimated_absorpt_t_max 0.916
_shelx_estimated_absorpt_t_min 0.459
_reflns_odcompleteness_completeness 99.62
_reflns_odcompleteness_iscentric 1
_reflns_odcompleteness_theta 71.98
_olex2_refinement_description
;
1. Fixed Uiso
 At 1.2 times of:
  All C(H) groups, All C(H,H) groups
 At 1.5 times of:
  All C(H,H,H) groups
2.a Ternary CH refined with riding coordinates:
 C8(H8), C16(H16)
2.b Secondary CH2 refined with riding coordinates:
 C9(H9A,H9B), C10(H10A,H10B), C17(H17A,H17B), C18(H18A,H18B)
2.c Aromatic/amide H refined with riding coordinates:
 C2(H2), C3(H3), C5(H5), C6(H6)
2.d Idealised Me refined as rotating group:
 C13(H13A,H13B,H13C), C14(H14A,H14B,H14C), C15(H15A,H15B,H15C), C20(H20A,H20B,
 H20C), C21(H21A,H21B,H21C)
;
_olex2_submission_special_instructions 'No special instructions were received'
_oxdiff_exptl_absorpt_empirical_details
;
Empirical correction (ABSPACK) includes:
- Absorption correction using spherical harmonics
- Frame scaling
;
_oxdiff_exptl_absorpt_empirical_full_max 1.322
_oxdiff_exptl_absorpt_empirical_full_min 0.748

loop_
_space_group_symop_operation_xyz
'x, y, z'
'-x, -y, -z'

loop_
_atom_site_label
_atom_site_type_symbol
_atom_site_fract_x
_atom_site_fract_y
_atom_site_fract_z
_atom_site_U_iso_or_equiv
_atom_site_adp_type
_atom_site_occupancy
_atom_site_site_symmetry_order
_atom_site_calc_flag
_atom_site_refinement_flags_posn
_atom_site_refinement_flags_adp
_atom_site_refinement_flags_occupancy
_atom_site_disorder_assembly
_atom_site_disorder_group
Br1 Br 0.72010(5) 1.09426(2) 0.25157(2) 0.03414(11) Uani 1 1 d . . . . .
O1 O 1.0743(3) 0.71083(16) 0.53412(14) 0.0298(4) Uani 1 1 d . . . . .
O2 O 0.7320(3) 0.68503(15) 0.57879(13) 0.0260(4) Uani 1 1 d . . . . .
O3 O 0.6780(3) 0.54032(14) 0.81177(12) 0.0219(3) Uani 1 1 d . . . . .
O4 O 0.8277(3) 0.27220(15) 0.84532(13) 0.0271(4) Uani 1 1 d . . . . .
C1 C 0.7713(4) 0.9826(2) 0.33690(18) 0.0238(5) Uani 1 1 d . . . . .
C2 C 0.6116(4) 0.9337(2) 0.3973(2) 0.0283(5) Uani 1 1 d . . . . .
H2 H 0.477868 0.956362 0.395962 0.034 Uiso 1 1 calc R U . . .
C3 C 0.6481(4) 0.8517(2) 0.45964(19) 0.0261(5) Uani 1 1 d . . . . .
H3 H 0.539388 0.817506 0.501147 0.031 Uiso 1 1 calc R U . . .
C4 C 0.8452(4) 0.8195(2) 0.46114(17) 0.0220(5) Uani 1 1 d . . . . .
C5 C 1.0033(4) 0.8695(2) 0.39960(19) 0.0260(5) Uani 1 1 d . . . . .
H5 H 1.137366 0.847152 0.400753 0.031 Uiso 1 1 calc R U . . .
C6 C 0.9678(4) 0.9509(2) 0.3371(2) 0.0289(5) Uani 1 1 d . . . . .
H6 H 1.075751 0.984582 0.294968 0.035 Uiso 1 1 calc R U . . .
C7 C 0.8995(4) 0.7336(2) 0.52738(18) 0.0234(5) Uani 1 1 d . . . . .
C8 C 0.7752(4) 0.6058(2) 0.65106(18) 0.0241(5) Uani 1 1 d . . . . .
H8 H 0.927269 0.628624 0.675855 0.029 Uiso 1 1 calc R U . . .
C9 C 0.7386(4) 0.4855(2) 0.60277(19) 0.0273(5) Uani 1 1 d . . . . .
H9A H 0.830360 0.481381 0.544575 0.033 Uiso 1 1 calc R U . . .
H9B H 0.588261 0.460355 0.578546 0.033 Uiso 1 1 calc R U . . .
C10 C 0.7933(4) 0.4100(2) 0.68311(18) 0.0258(5) Uani 1 1 d . . . . .
H10A H 0.948260 0.429566 0.699481 0.031 Uiso 1 1 calc R U . . .
H10B H 0.758514 0.329709 0.655265 0.031 Uiso 1 1 calc R U . . .
C11 C 0.6739(4) 0.4221(2) 0.78034(18) 0.0215(5) Uani 1 1 d . . . . .
C12 C 0.6330(4) 0.6176(2) 0.73999(18) 0.0224(5) Uani 1 1 d . . . . .
C13 C 0.7015(4) 0.7344(2) 0.7972(2) 0.0270(5) Uani 1 1 d . . . . .
H13A H 0.613748 0.739293 0.855807 0.040 Uiso 1 1 calc R U . . .
H13B H 0.683500 0.793432 0.752567 0.040 Uiso 1 1 calc R U . . .
H13C H 0.851348 0.745302 0.819810 0.040 Uiso 1 1 calc R U . . .
C14 C 0.3964(4) 0.5984(2) 0.70835(19) 0.0257(5) Uani 1 1 d . . . . .
H14A H 0.355532 0.526408 0.666710 0.039 Uiso 1 1 calc R U . . .
H14B H 0.370677 0.660858 0.669482 0.039 Uiso 1 1 calc R U . . .
H14C H 0.311728 0.595599 0.768618 0.039 Uiso 1 1 calc R U . . .
C15 C 0.4468(4) 0.3521(2) 0.7697(2) 0.0280(5) Uani 1 1 d . . . . .
H15A H 0.359868 0.381199 0.820893 0.042 Uiso 1 1 calc R U . . .
H15B H 0.449302 0.272399 0.779131 0.042 Uiso 1 1 calc R U . . .
H15C H 0.385946 0.357951 0.702394 0.042 Uiso 1 1 calc R U . . .
C16 C 0.8014(4) 0.3870(2) 0.86800(18) 0.0226(5) Uani 1 1 d . . . . .
H16 H 0.945544 0.437444 0.873112 0.027 Uiso 1 1 calc R U . . .
C17 C 0.7088(4) 0.3886(2) 0.97192(18) 0.0258(5) Uani 1 1 d . . . . .
H17A H 0.553248 0.359076 0.968309 0.031 Uiso 1 1 calc R U . . .
H17B H 0.739565 0.465829 1.006767 0.031 Uiso 1 1 calc R U . . .
C18 C 0.8286(4) 0.3086(2) 1.02308(19) 0.0270(5) Uani 1 1 d . . . . .
H18A H 0.748920 0.274729 1.079751 0.032 Uiso 1 1 calc R U . . .
H18B H 0.971699 0.349031 1.048716 0.032 Uiso 1 1 calc R U . . .
C19 C 0.8439(4) 0.2172(2) 0.93817(18) 0.0242(5) Uani 1 1 d . . . . .
C20 C 0.6596(5) 0.1160(3) 0.9356(2) 0.0384(7) Uani 1 1 d . . . . .
H20A H 0.673039 0.072923 0.994380 0.058 Uiso 1 1 calc R U . . .
H20B H 0.661843 0.066903 0.873741 0.058 Uiso 1 1 calc R U . . .
H20C H 0.524995 0.142911 0.936984 0.058 Uiso 1 1 calc R U . . .
C21 C 1.0547(4) 0.1779(2) 0.9415(2) 0.0315(6) Uani 1 1 d . . . . .
H21A H 1.061662 0.125976 0.882089 0.047 Uiso 1 1 calc R U . . .
H21B H 1.066661 0.138562 1.002752 0.047 Uiso 1 1 calc R U . . .
H21C H 1.171712 0.243888 0.941939 0.047 Uiso 1 1 calc R U . . .

loop_
_atom_site_aniso_label
_atom_site_aniso_U_11
_atom_site_aniso_U_22
_atom_site_aniso_U_33
_atom_site_aniso_U_23
_atom_site_aniso_U_13
_atom_site_aniso_U_12
Br1 0.03900(18) 0.02714(16) 0.03631(17) 0.01174(11) -0.00553(12) 0.00429(11)
O1 0.0267(9) 0.0379(11) 0.0283(9) 0.0095(8) 0.0047(7) 0.0118(8)
O2 0.0238(8) 0.0313(10) 0.0255(9) 0.0131(7) 0.0025(7) 0.0076(7)
O3 0.0256(8) 0.0211(8) 0.0193(8) 0.0035(6) -0.0008(6) 0.0049(6)
O4 0.0405(10) 0.0237(9) 0.0193(8) 0.0034(7) 0.0003(7) 0.0113(7)
C1 0.0302(12) 0.0206(12) 0.0199(11) 0.0030(9) -0.0045(9) 0.0039(9)
C2 0.0269(13) 0.0285(13) 0.0306(13) 0.0040(11) 0.0004(10) 0.0074(10)
C3 0.0244(12) 0.0292(13) 0.0244(12) 0.0044(10) 0.0024(9) 0.0038(10)
C4 0.0247(12) 0.0228(12) 0.0187(11) 0.0015(9) 0.0004(9) 0.0053(9)
C5 0.0231(12) 0.0278(13) 0.0276(13) 0.0032(10) 0.0034(10) 0.0059(10)
C6 0.0285(13) 0.0282(13) 0.0294(13) 0.0052(11) 0.0061(10) 0.0024(10)
C7 0.0250(12) 0.0253(12) 0.0200(11) 0.0010(9) 0.0009(9) 0.0052(9)
C8 0.0225(12) 0.0305(13) 0.0213(12) 0.0091(10) -0.0008(9) 0.0076(10)
C9 0.0320(13) 0.0316(14) 0.0204(12) 0.0043(10) 0.0025(10) 0.0106(11)
C10 0.0302(13) 0.0272(13) 0.0214(12) 0.0036(10) 0.0032(10) 0.0081(10)
C11 0.0234(12) 0.0208(12) 0.0194(11) 0.0027(9) 0.0004(9) 0.0024(9)
C12 0.0223(11) 0.0236(12) 0.0213(11) 0.0043(9) -0.0011(9) 0.0038(9)
C13 0.0289(13) 0.0238(13) 0.0277(13) 0.0032(10) -0.0022(10) 0.0041(10)
C14 0.0223(12) 0.0296(13) 0.0262(12) 0.0049(10) -0.0008(9) 0.0069(10)
C15 0.0267(13) 0.0274(13) 0.0271(13) 0.0033(10) -0.0046(10) -0.0010(10)
C16 0.0261(12) 0.0206(12) 0.0210(12) 0.0033(9) -0.0018(9) 0.0041(9)
C17 0.0305(13) 0.0266(13) 0.0211(12) 0.0042(10) 0.0005(10) 0.0074(10)
C18 0.0310(13) 0.0298(14) 0.0212(12) 0.0058(10) 0.0007(10) 0.0069(10)
C19 0.0261(12) 0.0233(12) 0.0225(12) 0.0061(10) -0.0002(9) 0.0017(10)
C20 0.0347(15) 0.0300(15) 0.0457(17) 0.0073(13) -0.0038(12) -0.0059(11)
C21 0.0332(14) 0.0363(15) 0.0273(13) 0.0053(11) -0.0001(11) 0.0114(11)

loop_
_atom_type_symbol
_atom_type_description
_atom_type_scat_dispersion_real
_atom_type_scat_dispersion_imag
_atom_type_scat_source
C C 0.0181 0.0091 'International Tables Vol C Tables 4.2.6.8 and 6.1.1.4'
H H 0.0000 0.0000 'International Tables Vol C Tables 4.2.6.8 and 6.1.1.4'
Br Br -0.6763 1.2805 'International Tables Vol C Tables 4.2.6.8 and 6.1.1.4'
O O 0.0492 0.0322 'International Tables Vol C Tables 4.2.6.8 and 6.1.1.4'

loop_
_exptl_crystal_face_index_h
_exptl_crystal_face_index_k
_exptl_crystal_face_index_l
_exptl_crystal_face_perp_dist
0 1 0 0.0206
0 -1 0 0.0206
1 0 0 0.1469
-1 0 0 0.1469
0 0 1 0.0130
0 0 -1 0.0130

loop_
_geom_angle_atom_site_label_1
_geom_angle_atom_site_label_2
_geom_angle_atom_site_label_3
_geom_angle
_geom_angle_site_symmetry_1
_geom_angle_site_symmetry_3
_geom_angle_publ_flag
C7 O2 C8 115.89(18) . . ?
C12 O3 C11 120.72(17) . . ?
C16 O4 C19 109.99(17) . . ?
C2 C1 Br1 119.41(19) . . ?
C2 C1 C6 121.4(2) . . ?
C6 C1 Br1 119.15(19) . . ?
C1 C2 H2 120.2 . . ?
C3 C2 C1 119.6(2) . . ?
C3 C2 H2 120.2 . . ?
C2 C3 H3 120.2 . . ?
C2 C3 C4 119.6(2) . . ?
C4 C3 H3 120.2 . . ?
C3 C4 C7 123.2(2) . . ?
C5 C4 C3 119.9(2) . . ?
C5 C4 C7 117.0(2) . . ?
C4 C5 H5 119.6 . . ?
C6 C5 C4 120.9(2) . . ?
C6 C5 H5 119.6 . . ?
C1 C6 H6 120.7 . . ?
C5 C6 C1 118.6(2) . . ?
C5 C6 H6 120.7 . . ?
O1 C7 O2 124.1(2) . . ?
O1 C7 C4 123.5(2) . . ?
O2 C7 C4 112.3(2) . . ?
O2 C8 H8 108.7 . . ?
O2 C8 C9 111.3(2) . . ?
O2 C8 C12 107.09(19) . . ?
C9 C8 H8 108.7 . . ?
C9 C8 C12 112.4(2) . . ?
C12 C8 H8 108.7 . . ?
C8 C9 H9A 110.3 . . ?
C8 C9 H9B 110.3 . . ?
C8 C9 C10 107.3(2) . . ?
H9A C9 H9B 108.5 . . ?
C10 C9 H9A 110.3 . . ?
C10 C9 H9B 110.3 . . ?
C9 C10 H10A 109.0 . . ?
C9 C10 H10B 109.0 . . ?
C9 C10 C11 113.0(2) . . ?
H10A C10 H10B 107.8 . . ?
C11 C10 H10A 109.0 . . ?
C11 C10 H10B 109.0 . . ?
O3 C11 C10 111.44(19) . . ?
O3 C11 C15 111.94(19) . . ?
O3 C11 C16 101.30(18) . . ?
C10 C11 C16 108.72(19) . . ?
C15 C11 C10 111.4(2) . . ?
C15 C11 C16 111.6(2) . . ?
O3 C12 C8 106.97(19) . . ?
O3 C12 C13 103.61(19) . . ?
O3 C12 C14 112.79(19) . . ?
C8 C12 C14 113.1(2) . . ?
C13 C12 C8 110.4(2) . . ?
C13 C12 C14 109.5(2) . . ?
C12 C13 H13A 109.5 . . ?
C12 C13 H13B 109.5 . . ?
C12 C13 H13C 109.5 . . ?
H13A C13 H13B 109.5 . . ?
H13A C13 H13C 109.5 . . ?
H13B C13 H13C 109.5 . . ?
C12 C14 H14A 109.5 . . ?
C12 C14 H14B 109.5 . . ?
C12 C14 H14C 109.5 . . ?
H14A C14 H14B 109.5 . . ?
H14A C14 H14C 109.5 . . ?
H14B C14 H14C 109.5 . . ?
C11 C15 H15A 109.5 . . ?
C11 C15 H15B 109.5 . . ?
C11 C15 H15C 109.5 . . ?
H15A C15 H15B 109.5 . . ?
H15A C15 H15C 109.5 . . ?
H15B C15 H15C 109.5 . . ?
O4 C16 C11 108.89(19) . . ?
O4 C16 H16 108.1 . . ?
O4 C16 C17 105.36(19) . . ?
C11 C16 H16 108.1 . . ?
C17 C16 C11 117.9(2) . . ?
C17 C16 H16 108.1 . . ?
C16 C17 H17A 111.6 . . ?
C16 C17 H17B 111.6 . . ?
C16 C17 C18 100.6(2) . . ?
H17A C17 H17B 109.4 . . ?
C18 C17 H17A 111.6 . . ?
C18 C17 H17B 111.6 . . ?
C17 C18 H18A 111.1 . . ?
C17 C18 H18B 111.1 . . ?
C17 C18 C19 103.5(2) . . ?
H18A C18 H18B 109.0 . . ?
C19 C18 H18A 111.1 . . ?
C19 C18 H18B 111.1 . . ?
O4 C19 C18 104.97(19) . . ?
O4 C19 C20 107.4(2) . . ?
O4 C19 C21 108.3(2) . . ?
C20 C19 C18 112.4(2) . . ?
C21 C19 C18 113.0(2) . . ?
C21 C19 C20 110.4(2) . . ?
C19 C20 H20A 109.5 . . ?
C19 C20 H20B 109.5 . . ?
C19 C20 H20C 109.5 . . ?
H20A C20 H20B 109.5 . . ?
H20A C20 H20C 109.5 . . ?
H20B C20 H20C 109.5 . . ?
C19 C21 H21A 109.5 . . ?
C19 C21 H21B 109.5 . . ?
C19 C21 H21C 109.5 . . ?
H21A C21 H21B 109.5 . . ?
H21A C21 H21C 109.5 . . ?
H21B C21 H21C 109.5 . . ?

loop_
_geom_bond_atom_site_label_1
_geom_bond_atom_site_label_2
_geom_bond_distance
_geom_bond_site_symmetry_2
_geom_bond_publ_flag
Br1 C1 1.891(2) . ?
O1 C7 1.208(3) . ?
O2 C7 1.349(3) . ?
O2 C8 1.461(3) . ?
O3 C11 1.449(3) . ?
O3 C12 1.442(3) . ?
O4 C16 1.437(3) . ?
O4 C19 1.454(3) . ?
C1 C2 1.386(4) . ?
C1 C6 1.387(4) . ?
C2 H2 0.9500 . ?
C2 C3 1.384(4) . ?
C3 H3 0.9500 . ?
C3 C4 1.393(3) . ?
C4 C5 1.393(3) . ?
C4 C7 1.491(3) . ?
C5 H5 0.9500 . ?
C5 C6 1.378(4) . ?
C6 H6 0.9500 . ?
C8 H8 1.0000 . ?
C8 C9 1.512(4) . ?
C8 C12 1.530(3) . ?
C9 H9A 0.9900 . ?
C9 H9B 0.9900 . ?
C9 C10 1.529(3) . ?
C10 H10A 0.9900 . ?
C10 H10B 0.9900 . ?
C10 C11 1.534(3) . ?
C11 C15 1.531(3) . ?
C11 C16 1.536(3) . ?
C12 C13 1.527(3) . ?
C12 C14 1.532(3) . ?
C13 H13A 0.9800 . ?
C13 H13B 0.9800 . ?
C13 H13C 0.9800 . ?
C14 H14A 0.9800 . ?
C14 H14B 0.9800 . ?
C14 H14C 0.9800 . ?
C15 H15A 0.9800 . ?
C15 H15B 0.9800 . ?
C15 H15C 0.9800 . ?
C16 H16 1.0000 . ?
C16 C17 1.520(3) . ?
C17 H17A 0.9900 . ?
C17 H17B 0.9900 . ?
C17 C18 1.529(3) . ?
C18 H18A 0.9900 . ?
C18 H18B 0.9900 . ?
C18 C19 1.538(4) . ?
C19 C20 1.521(4) . ?
C19 C21 1.518(3) . ?
C20 H20A 0.9800 . ?
C20 H20B 0.9800 . ?
C20 H20C 0.9800 . ?
C21 H21A 0.9800 . ?
C21 H21B 0.9800 . ?
C21 H21C 0.9800 . ?

loop_
_geom_torsion_atom_site_label_1
_geom_torsion_atom_site_label_2
_geom_torsion_atom_site_label_3
_geom_torsion_atom_site_label_4
_geom_torsion
_geom_torsion_site_symmetry_1
_geom_torsion_site_symmetry_2
_geom_torsion_site_symmetry_3
_geom_torsion_site_symmetry_4
_geom_torsion_publ_flag
Br1 C1 C2 C3 179.8(2) . . . . ?
Br1 C1 C6 C5 180.0(2) . . . . ?
O2 C8 C9 C10 178.55(19) . . . . ?
O2 C8 C12 O3 -179.30(18) . . . . ?
O2 C8 C12 C13 -67.2(2) . . . . ?
O2 C8 C12 C14 55.9(3) . . . . ?
O3 C11 C16 O4 -175.58(17) . . . . ?
O3 C11 C16 C17 64.5(2) . . . . ?
O4 C16 C17 C18 37.4(2) . . . . ?
C1 C2 C3 C4 0.2(4) . . . . ?
C2 C1 C6 C5 -0.5(4) . . . . ?
C2 C3 C4 C5 -0.4(4) . . . . ?
C2 C3 C4 C7 178.7(2) . . . . ?
C3 C4 C5 C6 0.1(4) . . . . ?
C3 C4 C7 O1 -174.8(2) . . . . ?
C3 C4 C7 O2 4.9(3) . . . . ?
C4 C5 C6 C1 0.3(4) . . . . ?
C5 C4 C7 O1 4.3(4) . . . . ?
C5 C4 C7 O2 -175.9(2) . . . . ?
C6 C1 C2 C3 0.2(4) . . . . ?
C7 O2 C8 C9 -91.2(2) . . . . ?
C7 O2 C8 C12 145.6(2) . . . . ?
C7 C4 C5 C6 -179.0(2) . . . . ?
C8 O2 C7 O1 4.1(4) . . . . ?
C8 O2 C7 C4 -175.7(2) . . . . ?
C8 C9 C10 C11 53.7(3) . . . . ?
C9 C8 C12 O3 58.2(2) . . . . ?
C9 C8 C12 C13 170.3(2) . . . . ?
C9 C8 C12 C14 -66.6(3) . . . . ?
C9 C10 C11 O3 -45.2(3) . . . . ?
C9 C10 C11 C15 80.5(3) . . . . ?
C9 C10 C11 C16 -156.1(2) . . . . ?
C10 C11 C16 O4 -58.1(2) . . . . ?
C10 C11 C16 C17 -178.0(2) . . . . ?
C11 O3 C12 C8 -51.2(3) . . . . ?
C11 O3 C12 C13 -167.88(19) . . . . ?
C11 O3 C12 C14 73.8(3) . . . . ?
C11 C16 C17 C18 159.2(2) . . . . ?
C12 O3 C11 C10 46.0(3) . . . . ?
C12 O3 C11 C15 -79.5(2) . . . . ?
C12 O3 C11 C16 161.43(18) . . . . ?
C12 C8 C9 C10 -61.3(3) . . . . ?
C15 C11 C16 O4 65.1(2) . . . . ?
C15 C11 C16 C17 -54.8(3) . . . . ?
C16 O4 C19 C18 -0.8(2) . . . . ?
C16 O4 C19 C20 119.1(2) . . . . ?
C16 O4 C19 C21 -121.7(2) . . . . ?
C16 C17 C18 C19 -37.2(2) . . . . ?
C17 C18 C19 O4 24.4(2) . . . . ?
C17 C18 C19 C20 -92.1(2) . . . . ?
C17 C18 C19 C21 142.1(2) . . . . ?
C19 O4 C16 C11 -150.89(19) . . . . ?
C19 O4 C16 C17 -23.5(2) . . . . ?

loop_
_exptl_oxdiff_crystal_face_indexfrac_h
_exptl_oxdiff_crystal_face_indexfrac_k
_exptl_oxdiff_crystal_face_indexfrac_l
_exptl_oxdiff_crystal_face_x
_exptl_oxdiff_crystal_face_y
_exptl_oxdiff_crystal_face_z
-0.0001 1.0007 -0.0002 -0.0189 0.1295 0.0036
0.0001 -1.0007 0.0002 0.0189 -0.1295 -0.0036
1.0005 0.0010 0.0006 -0.0370 0.0372 0.2395
-1.0005 -0.0010 -0.0006 0.0370 -0.0372 -0.2395
0.0001 0.0003 1.0004 -0.1155 -0.0072 -0.0115
-0.0001 -0.0003 -1.0004 0.1155 0.0072 0.0115
